data_7211164
loop_
_publ_author_name
'Guo, Li-Rong'
'Tang, Xiao-Liang'
'Ju, Zheng-Hua'
'Zhang, Kai-Ming'
'Jiang, Hui-E'
'Liu, Wei-Sheng'

_publ_section_title
;
 Lanthanide metal--organic frameworks constructed by asymmetric
 2-nitrobiphenyl-4,4&#x2032;-dicarboxylate ligand: syntheses, structures,
 luminescence and magnetic investigations
;
_journal_issue 44
_journal_name_full CrystEngComm
_journal_page_first 9020
_journal_paper_doi 10.1039/c3ce41370e
_journal_volume 15
_journal_year 2013
_chemical_formula_sum 'C25.5 H23 N3 O11.5 Sm'
_chemical_formula_weight 705.82
_chemical_name_systematic
; 
 ? 
;
_space_group_IT_number 2
_symmetry_cell_setting triclinic
_symmetry_space_group_name_Hall '-P 1'
_symmetry_space_group_name_H-M 'P -1'
_atom_sites_solution_hydrogens geom
_atom_sites_solution_primary direct
_atom_sites_solution_secondary difmap
_audit_creation_method SHELXL-97
_cell_angle_alpha 72.293(3)
_cell_angle_beta 80.953(3)
_cell_angle_gamma 81.968(3)
_cell_formula_units_Z 2
_cell_length_a 9.5818(5)
_cell_length_b 11.4188(7)
_cell_length_c 14.3130(8)
_cell_measurement_reflns_used 2360
_cell_measurement_temperature 293(2)
_cell_measurement_theta_max 23.45
_cell_measurement_theta_min 2.48
_cell_volume 1466.23(15)
_computing_cell_refinement 'Bruker SMART'
_computing_data_collection 'Bruker SMART'
_computing_data_reduction 'Bruker SAINT'
_computing_molecular_graphics 'Bruker SHELXTL'
_computing_publication_material 'Bruker SHELXTL'
_computing_structure_refinement 'SHELXL-97 (Sheldrick, 1997)'
_computing_structure_solution 'SHELXS-97 (Sheldrick, 1990)'
_diffrn_ambient_temperature 293(2)
_diffrn_measured_fraction_theta_full 0.986
_diffrn_measured_fraction_theta_max 0.986
_diffrn_measurement_device_type 'CCD area detector'
_diffrn_measurement_method 'phi and omega scans'
_diffrn_radiation_monochromator graphite
_diffrn_radiation_source 'fine-focus sealed tube'
_diffrn_radiation_type MoK\a
_diffrn_radiation_wavelength 0.71073
_diffrn_reflns_av_R_equivalents 0.0283
_diffrn_reflns_av_sigmaI/netI 0.0633
_diffrn_reflns_limit_h_max 11
_diffrn_reflns_limit_h_min -11
_diffrn_reflns_limit_k_max 10
_diffrn_reflns_limit_k_min -14
_diffrn_reflns_limit_l_max 17
_diffrn_reflns_limit_l_min -17
_diffrn_reflns_number 8321
_diffrn_reflns_theta_full 26.00
_diffrn_reflns_theta_max 26.00
_diffrn_reflns_theta_min 1.50
_exptl_absorpt_coefficient_mu 2.065
_exptl_absorpt_correction_T_max 0.5958
_exptl_absorpt_correction_T_min 0.4851
_exptl_absorpt_correction_type multi-scan
_exptl_absorpt_process_details sadabs
_exptl_crystal_colour colorless
_exptl_crystal_density_diffrn 1.599
_exptl_crystal_density_method 'not measured'
_exptl_crystal_description block
_exptl_crystal_F_000 702
_exptl_crystal_size_max 0.41
_exptl_crystal_size_mid 0.34
_exptl_crystal_size_min 0.28
_refine_diff_density_max 0.952
_refine_diff_density_min -0.813
_refine_diff_density_rms 0.185
_refine_ls_extinction_method none
_refine_ls_goodness_of_fit_ref 1.069
_refine_ls_hydrogen_treatment constr
_refine_ls_matrix_type full
_refine_ls_number_parameters 662
_refine_ls_number_reflns 5675
_refine_ls_number_restraints 58
_refine_ls_restrained_S_all 1.035
_refine_ls_R_factor_all 0.0843
_refine_ls_R_factor_gt 0.0659
_refine_ls_shift/su_max 0.000
_refine_ls_shift/su_mean 0.000
_refine_ls_structure_factor_coef Fsqd
_refine_ls_weighting_details 'calc w=1/[\s^2^(Fo^2^)+(0.1253P)^2^+3.1840P] where P=(Fo^2^+2Fc^2^)/3'
_refine_ls_weighting_scheme calc
_refine_ls_wR_factor_gt 0.1803
_refine_ls_wR_factor_ref 0.1987
_reflns_number_gt 4359
_reflns_number_total 5675
_reflns_threshold_expression >2sigma(I)
_cod_data_source_file c3ce41370e.txt
_cod_data_source_block Sm
_cod_depositor_comments
;
The following automatic conversions were performed:

'_symmetry_cell_setting' value 'Triclinic' changed to 'triclinic'
according to /home/saulius/struct/CIF-dictionaries/cif_core.dic
dictionary named 'cif_core.dic' version 2.4.2 from 2011-04-26.

Automatic conversion script
Id: cif_fix_values 1891 2012-01-12 08:04:46Z andrius 
;
_cod_original_cell_volume 1466.23(14)
_cod_original_sg_symbol_H-M P-1
_cod_original_formula_sum 'C25.50 H23 N3 O11.50 Sm'
_cod_database_code 7211164

loop_
_symmetry_equiv_pos_as_xyz
'x, y, z'
'-x, -y, -z'

loop_
_atom_site_label
_atom_site_type_symbol
_atom_site_fract_x
_atom_site_fract_y
_atom_site_fract_z
_atom_site_U_iso_or_equiv
_atom_site_adp_type
_atom_site_occupancy
_atom_site_symmetry_multiplicity
_atom_site_calc_flag
_atom_site_refinement_flags
_atom_site_disorder_assembly
_atom_site_disorder_group
Sm1 Sm 0.7747(5) 0.4866(3) 1.0063(3) 0.0272(5) Uani 0.516(7) 1 d PDU . 1
O1W O 0.6164(17) 0.6764(12) 1.0120(12) 0.051(2) Uani 0.516(7) 1 d PDU . 1
O1 O 1.083(2) 0.6495(16) 0.1091(17) 0.037(3) Uani 0.516(7) 1 d PU . 1
O2 O 0.891(2) 0.5589(15) 0.0823(13) 0.042(3) Uani 0.516(7) 1 d PU . 1
C1 C 0.955(4) 0.603(3) 0.131(3) 0.040(2) Uani 0.516(7) 1 d PU . 1
C2 C 0.8828(14) 0.6220(13) 0.2312(8) 0.0443(18) Uani 0.516(7) 1 d PGU . 1
C3 C 0.9469(14) 0.6871(14) 0.2777(11) 0.047(3) Uani 0.516(7) 1 d PGU . 1
H3A H 1.0254 0.7288 0.2450 0.056 Uiso 0.516(7) 1 calc PR . 1
C4 C 0.8938(16) 0.6899(13) 0.3732(11) 0.050(3) Uani 0.516(7) 1 d PGDU . 1
H4A H 0.9367 0.7335 0.4044 0.060 Uiso 0.516(7) 1 calc PR . 1
C5 C 0.7766(13) 0.6276(10) 0.4222(8) 0.061(3) Uani 0.516(7) 1 d PGDU . 1
C6 C 0.7125(12) 0.5625(12) 0.3756(9) 0.060(3) Uani 0.516(7) 1 d PGDU . 1
H6A H 0.6340 0.5208 0.4084 0.072 Uiso 0.516(7) 1 calc PR . 1
C7 C 0.7656(15) 0.5597(14) 0.2801(9) 0.054(3) Uani 0.516(7) 1 d PGU . 1
H7A H 0.7227 0.5162 0.2489 0.064 Uiso 0.516(7) 1 calc PR . 1
O3 O 0.6070(19) 0.4768(15) 0.8946(18) 0.036(3) Uani 0.416(7) 1 d PDU . 1
O4 O 0.4035(16) 0.5929(14) 0.8520(13) 0.037(3) Uani 0.416(7) 1 d PDU . 1
C14 C 0.5271(17) 0.5437(11) 0.8349(17) 0.034(3) Uani 0.516(7) 1 d PDU . 1
C8 C 0.6980(12) 0.6141(9) 0.5277(7) 0.058(3) Uani 0.516(7) 1 d PGDU . 1
C9 C 0.7869(10) 0.5674(11) 0.6012(9) 0.039(3) Uani 0.516(7) 1 d PGDU . 1
H9A H 0.8835 0.5493 0.5845 0.046 Uiso 0.516(7) 1 calc PR . 1
C10 C 0.7313(12) 0.5478(11) 0.6999(8) 0.031(3) Uani 0.516(7) 1 d PGDU . 1
H10A H 0.7908 0.5165 0.7491 0.037 Uiso 0.516(7) 1 calc PR . 1
C11 C 0.5868(12) 0.5748(9) 0.7250(7) 0.039(3) Uani 0.516(7) 1 d PGDU . 1
C12 C 0.4979(10) 0.6215(12) 0.6514(9) 0.050(3) Uani 0.516(7) 1 d PGU . 1
H12A H 0.4013 0.6396 0.6682 0.060 Uiso 0.516(7) 1 calc PR . 1
C13 C 0.5535(12) 0.6411(11) 0.5528(8) 0.063(3) Uani 0.516(7) 1 d PGDU . 1
O5 O 0.508(3) 0.796(2) 0.4021(17) 0.122(6) Uani 0.516(7) 1 d PDU . 1
O6 O 0.358(3) 0.654(2) 0.4828(17) 0.127(6) Uani 0.516(7) 1 d PDU . 1
N1 N 0.461(3) 0.699(2) 0.4747(15) 0.090(4) Uani 0.516(7) 1 d PDU . 1
Sm1' Sm 0.7746(5) 0.4560(4) 1.0019(3) 0.0272(5) Uani 0.484(7) 1 d PDU . 2
O1W' O 0.6242(18) 0.6625(13) 0.9874(13) 0.051(2) Uani 0.484(7) 1 d PDU . 2
O1' O 1.082(3) 0.6160(17) 0.1075(18) 0.039(4) Uani 0.484(7) 1 d PU . 2
O2' O 0.878(2) 0.6019(15) 0.0823(14) 0.042(4) Uani 0.484(7) 1 d PU . 2
C1' C 0.955(5) 0.625(3) 0.136(3) 0.040(2) Uani 0.484(7) 1 d PU . 2
C2' C 0.8853(14) 0.6434(13) 0.2323(8) 0.0443(18) Uani 0.484(7) 1 d PGU . 2
C3' C 0.9689(12) 0.6641(16) 0.2957(12) 0.044(3) Uani 0.484(7) 1 d PGU . 2
H3'A H 1.0636 0.6779 0.2743 0.053 Uiso 0.484(7) 1 calc PR . 2
C4' C 0.9111(16) 0.6640(14) 0.3911(11) 0.052(3) Uani 0.484(7) 1 d PGDU . 2
H4'A H 0.9670 0.6779 0.4335 0.062 Uiso 0.484(7) 1 calc PR . 2
C5' C 0.7696(15) 0.6433(9) 0.4230(8) 0.056(3) Uani 0.484(7) 1 d PGDU . 2
C6' C 0.6860(11) 0.6226(12) 0.3597(9) 0.048(3) Uani 0.484(7) 1 d PGDU . 2
H6'A H 0.5913 0.6087 0.3811 0.057 Uiso 0.484(7) 1 calc PR . 2
C7' C 0.7438(14) 0.6226(14) 0.2643(9) 0.043(3) Uani 0.484(7) 1 d PGU . 2
H7'A H 0.6879 0.6088 0.2219 0.052 Uiso 0.484(7) 1 calc PR . 2
N1' N 0.493(4) 0.798(3) 0.490(2) 0.126(8) Uani 0.484(7) 1 d PDU . 2
O5' O 0.567(3) 0.875(3) 0.425(2) 0.125(7) Uani 0.384(7) 1 d PDU . 2
O6' O 0.360(4) 0.799(3) 0.499(2) 0.144(8) Uani 0.384(7) 1 d PDU . 2
O3' O 0.607(2) 0.5125(16) 0.8945(19) 0.036(3) Uani 0.384(7) 1 d PDU . 2
O4' O 0.3908(16) 0.5517(13) 0.8451(12) 0.029(3) Uani 0.384(7) 1 d PDU . 2
C14' C 0.525(2) 0.5442(10) 0.829(2) 0.045(5) Uani 0.484(7) 1 d PDU . 2
C8' C 0.6898(12) 0.6384(11) 0.5227(9) 0.060(3) Uani 0.484(7) 1 d PGDU . 2
C9' C 0.7653(13) 0.5453(14) 0.5885(11) 0.071(4) Uani 0.484(7) 1 d PGDU . 2
H9'A H 0.8471 0.5033 0.5653 0.085 Uiso 0.484(7) 1 calc PR . 2
C10' C 0.7185(19) 0.5147(12) 0.6892(10) 0.066(4) Uani 0.484(7) 1 d PGDU . 2
H10B H 0.7690 0.4524 0.7332 0.079 Uiso 0.484(7) 1 calc PR . 2
C11' C 0.5962(18) 0.5774(9) 0.7240(8) 0.051(4) Uani 0.484(7) 1 d PGDU . 2
C12' C 0.5207(14) 0.6706(11) 0.6582(9) 0.048(3) Uani 0.484(7) 1 d PGU . 2
H12B H 0.4389 0.7125 0.6815 0.057 Uiso 0.484(7) 1 calc PR . 2
C13' C 0.5675(14) 0.7011(10) 0.5576(8) 0.050(3) Uani 0.484(7) 1 d PGDU . 2
N2 N 1.2122(19) 0.1052(15) 1.4737(13) 0.079(3) Uani 0.25 1 d PDU A 1
O9 O 1.175(3) 0.122(3) 1.5573(15) 0.085(5) Uani 0.25 1 d PDU . 1
O10 O 1.3369(18) 0.084(3) 1.434(2) 0.084(5) Uani 0.25 1 d PDU A 1
O7 O 0.906(2) 0.354(2) 1.1295(17) 0.046(3) Uani 0.354(11) 1 d PDU A 1
O8 O 1.140(2) 0.349(3) 1.128(3) 0.043(3) Uani 0.354(11) 1 d PDU . 1
C15 C 1.026(2) 0.301(2) 1.155(2) 0.048(3) Uani 0.354(11) 1 d PDU A 1
C16 C 1.0105(19) 0.2016(14) 1.2568(10) 0.058(3) Uani 0.354(11) 1 d PGDU A 1
C17 C 0.9128(14) 0.1143(14) 1.2828(11) 0.064(3) Uani 0.354(11) 1 d PGDU A 1
H17A H 0.8510 0.1148 1.2386 0.077 Uiso 0.354(11) 1 calc PR A 1
C18 C 0.9076(17) 0.0263(16) 1.3747(13) 0.070(3) Uani 0.354(11) 1 d PGDU . 1
H18A H 0.8401 -0.0342 1.3927 0.084 Uiso 0.354(11) 1 d PR A 1
C19 C 1.000(2) 0.0256(15) 1.4407(11) 0.071(3) Uani 0.354(11) 1 d PGDU . 1
C20 C 1.0977(17) 0.1128(13) 1.4147(11) 0.070(3) Uani 0.354(11) 1 d PGDU A 1
C21 C 1.1029(18) 0.2008(13) 1.3228(11) 0.063(3) Uani 0.354(11) 1 d PGDU A 1
H21A H 1.1682 0.2592 1.3055 0.075 Uiso 0.354(11) 1 calc PR A 1
O7' O 0.9182(11) 0.3142(11) 1.1134(8) 0.044(2) Uani 0.646(11) 1 d PDU A 2
O8' O 1.1196(13) 0.3784(12) 1.1341(13) 0.044(3) Uani 0.646(11) 1 d PDU . 2
O10' O 1.3796(14) 0.041(3) 1.3769(18) 0.097(6) Uani 0.25 1 d PDU A 2
O9' O 1.260(2) -0.023(3) 1.5306(14) 0.092(4) Uani 0.25 1 d PDU . 2
N2' N 1.2679(13) 0.0258(16) 1.4381(12) 0.085(4) Uani 0.25 1 d PDU A 2
C15' C 1.0155(14) 0.3179(15) 1.1651(11) 0.048(2) Uani 0.646(11) 1 d PDU A 2
C16' C 1.0169(11) 0.2260(9) 1.2661(6) 0.056(2) Uani 0.646(11) 1 d PGDU A 2
C17' C 0.8862(9) 0.1968(11) 1.3202(8) 0.073(3) Uani 0.646(11) 1 d PGU A 2
H17B H 0.8027 0.2346 1.2942 0.087 Uiso 0.646(11) 1 calc PR A 2
C18' C 0.8805(9) 0.1112(12) 1.4132(8) 0.081(3) Uani 0.646(11) 1 d PGU . 2
H18B H 0.7897 0.0909 1.4509 0.097 Uiso 0.646(11) 1 d PR A 2
C19' C 1.0053(12) 0.0548(10) 1.4522(7) 0.074(3) Uani 0.646(11) 1 d PGDU . 2
C20' C 1.1359(10) 0.0840(10) 1.3981(8) 0.075(3) Uani 0.646(11) 1 d PGDU A 2
C21' C 1.1417(9) 0.1696(10) 1.3050(7) 0.063(3) Uani 0.646(11) 1 d PGDU A 2
H21B H 1.2291 0.1891 1.2688 0.075 Uiso 0.646(11) 1 calc PR A 2
O11' O 0.686(5) 0.259(3) 1.034(4) 0.083(2) Uani 0.294(13) 1 d PDU B 2
C22' C 0.636(4) 0.170(3) 1.096(3) 0.099(4) Uani 0.294(13) 1 d PDU B 2
H22B H 0.5455 0.1826 1.1289 0.119 Uiso 0.294(13) 1 calc PR B 2
C24' C 0.636(5) -0.045(3) 1.196(3) 0.114(6) Uani 0.294(13) 1 d PDU B 2
H24D H 0.5425 -0.0150 1.2198 0.171 Uiso 0.294(13) 1 calc PR B 2
H24E H 0.6923 -0.0764 1.2491 0.171 Uiso 0.294(13) 1 calc PR B 2
H24F H 0.6282 -0.1093 1.1671 0.171 Uiso 0.294(13) 1 calc PR B 2
C23' C 0.842(4) 0.030(4) 1.073(4) 0.111(8) Uani 0.294(13) 1 d PDU B 2
H23D H 0.8728 0.1035 1.0244 0.167 Uiso 0.294(13) 1 calc PR B 2
H23E H 0.8398 -0.0327 1.0416 0.167 Uiso 0.294(13) 1 calc PR B 2
H23F H 0.9069 0.0014 1.1219 0.167 Uiso 0.294(13) 1 calc PR B 2
N3' N 0.703(3) 0.058(3) 1.120(2) 0.104(4) Uani 0.294(13) 1 d PDU B 2
O11 O 0.678(2) 0.2698(13) 1.0390(15) 0.083(2) Uani 0.706(13) 1 d PDU B 1
C22 C 0.7449(18) 0.1700(13) 1.0743(12) 0.096(3) Uani 0.706(13) 1 d PDU B 1
H22A H 0.8344 0.1517 1.0431 0.115 Uiso 0.706(13) 1 calc PR B 1
C23 C 0.556(2) 0.1095(19) 1.2076(15) 0.122(6) Uani 0.706(13) 1 d PDU B 1
H23A H 0.5125 0.1894 1.1746 0.183 Uiso 0.706(13) 1 calc PR B 1
H23B H 0.5660 0.1065 1.2740 0.183 Uiso 0.706(13) 1 calc PR B 1
H23C H 0.4973 0.0472 1.2090 0.183 Uiso 0.706(13) 1 calc PR B 1
C24 C 0.778(2) -0.0303(16) 1.1947(18) 0.136(6) Uani 0.706(13) 1 d PDU B 1
H24A H 0.8671 -0.0325 1.1538 0.204 Uiso 0.706(13) 1 calc PR B 1
H24B H 0.7270 -0.0972 1.1950 0.204 Uiso 0.706(13) 1 calc PR B 1
H24C H 0.7942 -0.0382 1.2609 0.204 Uiso 0.706(13) 1 calc PR B 1
N3 N 0.6934(17) 0.0878(14) 1.1555(11) 0.113(4) Uani 0.706(13) 1 d PDU B 1
N4 N 0.322(2) 0.899(2) 0.1580(16) 0.166(8) Uani 0.50 1 d PDU . .
O12 O 0.330(3) 1.089(2) 0.053(2) 0.169(9) Uani 0.50 1 d PDU . .
C27 C 0.386(4) 0.771(2) 0.197(3) 0.158(10) Uani 0.50 1 d PDU . .
H27A H 0.4697 0.7568 0.1541 0.236 Uiso 0.50 1 calc PR . .
H27B H 0.3189 0.7146 0.2001 0.236 Uiso 0.50 1 calc PR . .
H27C H 0.4099 0.7597 0.2619 0.236 Uiso 0.50 1 calc PR . .
C26 C 0.180(3) 0.928(3) 0.207(3) 0.172(10) Uani 0.50 1 d PDU . .
H26A H 0.1457 1.0112 0.1748 0.258 Uiso 0.50 1 calc PR . .
H26B H 0.1855 0.9183 0.2749 0.258 Uiso 0.50 1 calc PR . .
H26C H 0.1166 0.8724 0.2016 0.258 Uiso 0.50 1 calc PR . .
C25 C 0.388(3) 0.983(3) 0.0833(18) 0.167(9) Uani 0.50 1 d PDU . .
H25A H 0.4781 0.9617 0.0541 0.200 Uiso 0.50 1 calc PR . .

loop_
_atom_site_aniso_label
_atom_site_aniso_U_11
_atom_site_aniso_U_22
_atom_site_aniso_U_33
_atom_site_aniso_U_23
_atom_site_aniso_U_13
_atom_site_aniso_U_12
Sm1 0.0255(2) 0.0340(13) 0.0164(4) -0.0007(8) 0.0015(2) -0.0031(9)
O1W 0.050(3) 0.051(3) 0.052(3) -0.0169(14) -0.0051(14) -0.0040(14)
O1 0.039(4) 0.036(6) 0.033(4) -0.012(5) 0.008(3) -0.005(4)
O2 0.043(5) 0.042(6) 0.036(4) -0.006(4) -0.004(4) -0.005(5)
C1 0.040(3) 0.043(5) 0.033(3) -0.004(3) 0.000(3) -0.007(4)
C2 0.041(3) 0.052(4) 0.032(3) -0.002(3) 0.000(2) -0.006(3)
C3 0.042(6) 0.057(6) 0.036(5) -0.007(5) -0.001(5) -0.003(5)
C4 0.051(6) 0.061(6) 0.033(5) -0.007(5) -0.005(5) -0.001(5)
C5 0.059(5) 0.075(6) 0.040(4) -0.009(4) 0.003(4) -0.005(5)
C6 0.052(6) 0.072(6) 0.049(5) -0.013(5) 0.007(5) -0.007(5)
C7 0.046(5) 0.065(6) 0.046(5) -0.010(5) 0.001(4) -0.012(5)
O3 0.034(3) 0.048(6) 0.027(3) -0.011(5) -0.002(2) -0.003(4)
O4 0.028(5) 0.047(7) 0.036(5) -0.011(5) 0.002(4) -0.010(5)
C14 0.027(5) 0.049(6) 0.027(4) -0.013(4) 0.002(4) -0.006(4)
C8 0.056(5) 0.073(6) 0.037(4) -0.010(4) 0.000(4) 0.000(5)
C9 0.036(5) 0.060(6) 0.026(4) -0.023(5) 0.004(4) -0.009(5)
C10 0.030(5) 0.045(6) 0.025(4) -0.023(4) -0.002(4) -0.003(4)
C11 0.031(5) 0.052(5) 0.030(4) -0.010(4) 0.004(4) -0.005(4)
C12 0.040(5) 0.066(6) 0.041(5) -0.012(5) -0.004(4) -0.006(5)
C13 0.060(5) 0.077(6) 0.047(5) -0.019(5) -0.003(4) 0.003(5)
O5 0.121(9) 0.122(9) 0.098(8) 0.003(6) -0.019(7) -0.003(7)
O6 0.106(8) 0.150(10) 0.122(9) -0.018(7) -0.037(7) -0.024(7)
N1 0.084(6) 0.108(7) 0.070(6) -0.012(5) -0.019(5) -0.002(6)
Sm1' 0.0255(2) 0.0340(13) 0.0164(4) -0.0007(8) 0.0015(2) -0.0031(9)
O1W' 0.050(3) 0.051(3) 0.052(3) -0.0169(14) -0.0051(14) -0.0040(14)
O1' 0.039(5) 0.039(7) 0.036(5) -0.012(5) 0.008(4) -0.005(5)
O2' 0.044(5) 0.046(7) 0.035(5) -0.011(5) -0.002(4) -0.008(5)
C1' 0.040(3) 0.043(5) 0.033(3) -0.004(3) 0.000(3) -0.007(4)
C2' 0.041(3) 0.052(4) 0.032(3) -0.002(3) 0.000(2) -0.006(3)
C3' 0.040(5) 0.054(6) 0.030(5) -0.002(5) -0.004(4) -0.001(5)
C4' 0.051(5) 0.061(6) 0.035(5) -0.004(5) -0.003(5) -0.003(5)
C5' 0.051(5) 0.067(6) 0.041(5) -0.006(5) 0.001(4) -0.001(5)
C6' 0.041(5) 0.054(6) 0.036(5) 0.001(5) -0.001(4) 0.002(5)
C7' 0.038(5) 0.047(6) 0.033(5) 0.002(5) -0.004(4) -0.002(5)
N1' 0.125(10) 0.131(10) 0.118(10) -0.030(7) -0.011(8) -0.011(8)
O5' 0.132(10) 0.119(10) 0.120(10) -0.032(8) -0.014(8) -0.009(8)
O6' 0.125(9) 0.154(11) 0.134(11) -0.019(8) -0.015(8) 0.002(8)
O3' 0.034(3) 0.048(6) 0.027(3) -0.011(5) -0.002(2) -0.003(4)
O4' 0.027(6) 0.039(7) 0.026(5) -0.013(5) 0.000(4) -0.014(5)
C14' 0.042(7) 0.059(8) 0.034(6) -0.013(6) -0.007(5) -0.008(6)
C8' 0.059(6) 0.067(6) 0.044(5) -0.009(5) 0.004(4) -0.006(5)
C9' 0.064(6) 0.081(7) 0.054(6) -0.011(5) 0.005(5) 0.004(5)
C10' 0.060(6) 0.076(7) 0.052(6) -0.012(5) 0.001(5) 0.003(5)
C11' 0.048(6) 0.062(6) 0.039(5) -0.008(5) -0.003(5) -0.007(5)
C12' 0.046(6) 0.058(6) 0.037(5) -0.008(5) -0.001(5) -0.014(5)
C13' 0.052(6) 0.059(6) 0.036(5) -0.008(5) -0.001(5) -0.009(5)
N2 0.076(4) 0.081(5) 0.074(4) -0.012(4) -0.014(4) -0.009(4)
O9 0.087(7) 0.088(7) 0.079(6) -0.018(5) -0.015(5) -0.010(6)
O10 0.081(6) 0.089(7) 0.085(7) -0.024(5) -0.016(5) -0.010(6)
O7 0.040(4) 0.049(6) 0.037(5) 0.000(5) -0.001(4) 0.006(5)
O8 0.040(5) 0.046(6) 0.032(5) 0.001(5) 0.000(5) 0.002(5)
C15 0.041(4) 0.052(4) 0.039(4) 0.002(4) -0.002(4) 0.004(4)
C16 0.049(4) 0.062(4) 0.047(4) 0.006(4) -0.004(3) -0.002(4)
C17 0.056(5) 0.066(5) 0.054(5) 0.007(4) -0.008(4) -0.007(4)
C18 0.063(5) 0.073(5) 0.057(5) 0.007(4) -0.007(4) -0.011(4)
C19 0.065(5) 0.075(5) 0.058(5) 0.005(4) -0.008(4) -0.009(4)
C20 0.065(4) 0.073(5) 0.059(4) 0.002(4) -0.008(4) -0.007(4)
C21 0.057(5) 0.066(5) 0.053(4) 0.000(4) -0.006(4) -0.006(4)
O7' 0.037(4) 0.048(5) 0.032(4) 0.006(4) -0.003(3) 0.005(4)
O8' 0.038(4) 0.048(5) 0.032(4) 0.005(4) 0.000(4) 0.004(4)
O10' 0.087(7) 0.099(8) 0.098(8) -0.024(6) -0.006(6) -0.002(6)
O9' 0.087(6) 0.093(6) 0.087(5) -0.013(5) -0.018(5) -0.008(5)
N2' 0.078(5) 0.087(5) 0.081(5) -0.009(4) -0.015(4) -0.008(4)
C15' 0.039(3) 0.052(4) 0.038(4) 0.003(3) -0.002(3) 0.004(3)
C16' 0.048(4) 0.060(4) 0.044(4) 0.006(3) -0.006(3) -0.004(3)
C17' 0.055(4) 0.080(5) 0.054(4) 0.017(4) -0.001(4) 0.001(4)
C18' 0.064(4) 0.086(5) 0.061(5) 0.018(4) 0.000(4) -0.003(4)
C19' 0.066(4) 0.078(5) 0.057(4) 0.011(4) -0.006(4) -0.008(4)
C20' 0.067(4) 0.077(4) 0.063(4) 0.005(4) -0.007(3) -0.006(4)
C21' 0.053(4) 0.068(4) 0.051(4) 0.005(4) -0.006(4) -0.005(4)
O11' 0.071(4) 0.078(4) 0.091(4) -0.010(3) -0.005(3) -0.014(3)
C22' 0.092(5) 0.092(5) 0.102(5) -0.012(4) -0.006(5) -0.011(4)
C24' 0.112(9) 0.104(8) 0.115(9) -0.017(7) -0.011(7) -0.011(7)
C23' 0.108(9) 0.110(11) 0.110(11) -0.027(8) -0.009(8) -0.005(7)
N3' 0.103(6) 0.093(5) 0.107(6) -0.017(5) -0.010(5) -0.007(5)
O11 0.071(4) 0.078(4) 0.091(4) -0.010(3) -0.005(3) -0.014(3)
C22 0.087(5) 0.089(5) 0.103(5) -0.014(4) -0.009(4) -0.009(4)
C23 0.114(8) 0.115(9) 0.120(9) -0.016(7) 0.006(6) -0.015(7)
C24 0.129(8) 0.119(7) 0.136(8) -0.007(6) -0.018(7) 0.002(6)
N3 0.110(5) 0.099(5) 0.113(6) -0.010(4) -0.008(5) -0.007(5)
N4 0.169(10) 0.160(10) 0.167(10) -0.048(7) -0.018(7) -0.014(7)
O12 0.182(12) 0.156(10) 0.173(12) -0.049(8) -0.023(9) -0.019(8)
C27 0.161(12) 0.158(11) 0.156(12) -0.049(8) -0.016(9) -0.019(8)
C26 0.172(12) 0.167(13) 0.175(13) -0.050(9) -0.016(8) -0.012(8)
C25 0.172(11) 0.163(10) 0.167(11) -0.049(7) -0.021(7) -0.013(7)

loop_
_atom_type_symbol
_atom_type_description
_atom_type_scat_dispersion_real
_atom_type_scat_dispersion_imag
_atom_type_scat_source
C C 0.0033 0.0016 'International Tables Vol C Tables 4.2.6.8 and 6.1.1.4'
H H 0.0000 0.0000 'International Tables Vol C Tables 4.2.6.8 and 6.1.1.4'
Sm Sm -0.1638 3.4418 'International Tables Vol C Tables 4.2.6.8 and 6.1.1.4'
N N 0.0061 0.0033 'International Tables Vol C Tables 4.2.6.8 and 6.1.1.4'
O O 0.0106 0.0060 'International Tables Vol C Tables 4.2.6.8 and 6.1.1.4'

loop_
_geom_angle_atom_site_label_1
_geom_angle_atom_site_label_2
_geom_angle_atom_site_label_3
_geom_angle
_geom_angle_site_symmetry_1
_geom_angle_site_symmetry_3
O2 Sm1 O7 59.9(8) 1_556 .
O2 Sm1 O8 81.9(9) 1_556 2_767
O7 Sm1 O8 126.4(6) . 2_767
O2 Sm1 O4 95.8(6) 1_556 2_667
O7 Sm1 O4 74.9(6) . 2_667
O8 Sm1 O4 150.5(7) 2_767 2_667
O2 Sm1 O3 160.1(6) 1_556 .
O7 Sm1 O3 139.7(8) . .
O8 Sm1 O3 84.6(8) 2_767 .
O4 Sm1 O3 88.9(7) 2_667 .
O2 Sm1 O1W 80.5(6) 1_556 .
O7 Sm1 O1W 128.4(7) . .
O8 Sm1 O1W 72.6(8) 2_767 .
O4 Sm1 O1W 78.0(5) 2_667 .
O3 Sm1 O1W 81.5(6) . .
O2 Sm1 O11 134.5(7) 1_556 .
O7 Sm1 O11 76.4(7) . .
O8 Sm1 O11 139.4(9) 2_767 .
O4 Sm1 O11 58.5(6) 2_667 .
O3 Sm1 O11 63.8(6) . .
O1W Sm1 O11 122.7(6) . .
O2 Sm1 O1 118.2(7) 1_556 2_766
O7 Sm1 O1 84.8(8) . 2_766
O8 Sm1 O1 81.8(8) 2_767 2_766
O4 Sm1 O1 123.7(6) 2_667 2_766
O3 Sm1 O1 73.9(7) . 2_766
O1W Sm1 O1 146.0(6) . 2_766
O11 Sm1 O1 65.9(6) . 2_766
C1 O1 Sm1 100.7(16) . 2_766
C1 O2 Sm1 177(2) . 1_554
O2 C1 O1 131(3) . .
O2 C1 C2 121(3) . .
O1 C1 C2 108(2) . .
C3 C2 C7 120.0 . .
C3 C2 C1 119.9(16) . .
C7 C2 C1 119.5(15) . .
C4 C3 C2 120.0 . .
C4 C3 H3A 120.0 . .
C2 C3 H3A 120.0 . .
C3 C4 C5 120.0 . .
C3 C4 H4A 120.0 . .
C5 C4 H4A 120.0 . .
C4 C5 C6 120.0 . .
C4 C5 C8 130.6(7) . .
C6 C5 C8 109.4(7) . .
C7 C6 C5 120.0 . .
C7 C6 H6A 120.0 . .
C5 C6 H6A 120.0 . .
C6 C7 C2 120.0 . .
C6 C7 H7A 120.0 . .
C2 C7 H7A 120.0 . .
C14 O3 Sm1 141.8(9) . .
C14 O4 Sm1 126.8(12) . 2_667
O3 C14 O4 128.8(17) . .
O3 C14 C11 116.6(16) . .
O4 C14 C11 114.6(16) . .
C9 C8 C13 120.0 . .
C9 C8 C5 113.3(6) . .
C13 C8 C5 126.7(6) . .
C8 C9 C10 120.0 . .
C8 C9 H9A 120.0 . .
C10 C9 H9A 120.0 . .
C9 C10 C11 120.0 . .
C9 C10 H10A 120.0 . .
C11 C10 H10A 120.0 . .
C12 C11 C10 120.0 . .
C12 C11 C14 121.2(9) . .
C10 C11 C14 118.7(10) . .
C11 C12 C13 120.0 . .
C11 C12 H12A 120.0 . .
C13 C12 H12A 120.0 . .
C12 C13 C8 120.0 . .
C12 C13 N1 119.8(9) . .
C8 C13 N1 120.0(10) . .
O6 N1 O5 128(3) . .
O6 N1 C13 116(2) . .
O5 N1 C13 117(2) . .
O1' Sm1' O3' 88.7(9) 2_766 .
O1' Sm1' O7' 83.0(7) 2_766 .
O3' Sm1' O7' 154.8(6) . .
O1' Sm1' O11' 80.1(13) 2_766 .
O3' Sm1' O11' 81.0(13) . .
O7' Sm1' O11' 74.2(12) . .
O1' Sm1' O8' 67.7(6) 2_766 2_767
O3' Sm1' O8' 77.4(7) . 2_767
O7' Sm1' O8' 120.3(4) . 2_767
O11' Sm1' O8' 141.2(13) . 2_767
O1' Sm1' O4' 157.2(7) 2_766 2_667
O3' Sm1' O4' 97.1(7) . 2_667
O7' Sm1' O4' 82.6(5) . 2_667
O11' Sm1' O4' 79.1(13) . 2_667
O8' Sm1' O4' 135.0(5) 2_767 2_667
O1' Sm1' O1W' 131.9(7) 2_766 .
O3' Sm1' O1W' 61.9(6) . .
O7' Sm1' O1W' 138.5(5) . .
O11' Sm1' O1W' 126.1(12) . .
O8' Sm1' O1W' 69.1(5) 2_767 .
O4' Sm1' O1W' 69.2(5) 2_667 .
O1' Sm1' O2' 117.4(8) 2_766 1_556
O3' Sm1' O2' 126.9(7) . 1_556
O7' Sm1' O2' 77.7(5) . 1_556
O11' Sm1' O2' 144.6(13) . 1_556
O8' Sm1' O2' 72.5(6) 2_767 1_556
O4' Sm1' O2' 76.4(5) 2_667 1_556
O1W' Sm1' O2' 66.8(6) . 1_556
C1' O1' Sm1' 138(2) . 2_766
C1' O2' Sm1' 154.6(19) . 1_554
O1' C1' O2' 115(3) . .
O1' C1' C2' 127(3) . .
O2' C1' C2' 117(3) . .
C3' C2' C7' 120.0 . .
C3' C2' C1' 119.0(18) . .
C7' C2' C1' 120.4(18) . .
C2' C3' C4' 120.0 . .
C2' C3' H3'A 120.0 . .
C4' C3' H3'A 120.0 . .
C3' C4' C5' 120.0 . .
C3' C4' H4'A 120.0 . .
C5' C4' H4'A 120.0 . .
C4' C5' C6' 120.0 . .
C4' C5' C8' 127.5(7) . .
C6' C5' C8' 112.5(7) . .
C7' C6' C5' 120.0 . .
C7' C6' H6'A 120.0 . .
C5' C6' H6'A 120.0 . .
C6' C7' C2' 120.0 . .
C6' C7' H7'A 120.0 . .
C2' C7' H7'A 120.0 . .
O6' N1' O5' 126(4) . .
O6' N1' C13' 117(3) . .
O5' N1' C13' 117(3) . .
C14' O3' Sm1' 174.4(18) . .
C14' O4' Sm1' 131.4(14) . 2_667
O3' C14' O4' 125.3(19) . .
O3' C14' C11' 115.6(18) . .
O4' C14' C11' 119.0(18) . .
C9' C8' C13' 120.0 . .
C9' C8' C5' 104.7(6) . .
C13' C8' C5' 135.3(6) . .
C8' C9' C10' 120.0 . .
C8' C9' H9'A 120.0 . .
C10' C9' H9'A 120.0 . .
C9' C10' C11' 120.0 . .
C9' C10' H10B 120.0 . .
C11' C10' H10B 120.0 . .
C12' C11' C10' 120.0 . .
C12' C11' C14' 114.4(11) . .
C10' C11' C14' 125.2(10) . .
C11' C12' C13' 120.0 . .
C11' C12' H12B 120.0 . .
C13' C12' H12B 120.0 . .
C12' C13' C8' 120.0 . .
C12' C13' N1' 120.5(13) . .
C8' C13' N1' 119.5(13) . .
O9 N2 O10 127.8(9) . .
O9 N2 C20 116.2(9) . .
O10 N2 C20 115.9(8) . .
N2 O9 C18 100.3(19) . 2_758
C15 O7 Sm1 148.5(19) . .
C15 O8 Sm1 135.3(18) . 2_767
O8 C15 O7 124.5(18) . .
O8 C15 C16 118(2) . .
O7 C15 C16 112(2) . .
C17 C16 C21 120.0 . .
C17 C16 C15 123.5(11) . .
C21 C16 C15 116.5(12) . .
C16 C17 C18 120.0 . .
C16 C17 H17A 120.0 . .
C18 C17 H17A 120.0 . .
C19 C18 C17 120.0 . .
C19 C18 O9 99.8(10) . 2_758
C17 C18 O9 139.5(10) . 2_758
C19 C18 H18A 119.9 . .
C17 C18 H18A 120.1 . .
O9 C18 H18A 21.3 2_758 .
C20 C19 C18 120.0 . .
C20 C19 C19 101.8(15) . 2_758
C18 C19 C19 135.3(16) . 2_758
C19 C20 C21 120.0 . .
C19 C20 N2 122.5(4) . .
C21 C20 N2 116.8(5) . .
C20 C21 C16 120.0 . .
C20 C21 H21A 120.0 . .
C16 C21 H21A 120.0 . .
C15' O7' Sm1' 137.5(10) . .
C15' O8' Sm1' 145.0(11) . 2_767
N2' O9' C18' 117.3(17) . 2_758
O9' N2' O10' 127.3(9) . .
O9' N2' C20' 116.8(8) . .
O10' N2' C20' 115.5(8) . .
O8' C15' O7' 125.5(13) . .
O8' C15' C16' 116.2(12) . .
O7' C15' C16' 117.5(11) . .
C17' C16' C21' 120.0 . .
C17' C16' C15' 117.2(8) . .
C21' C16' C15' 122.7(8) . .
C16' C17' C18' 120.0 . .
C16' C17' H17B 120.0 . .
C18' C17' H17B 120.0 . .
C17' C18' C19' 120.0 . .
C17' C18' O9' 125.0(7) . 2_758
C19' C18' O9' 110.7(8) . 2_758
C17' C18' H18B 120.0 . .
C19' C18' H18B 120.0 . .
O9' C18' H18B 22.0 2_758 .
C20' C19' C18' 120.0 . .
C20' C19' C19' 121.1(12) . 2_758
C18' C19' C19' 118.1(13) . 2_758
C19' C20' C21' 120.0 . .
C19' C20' N2' 120.6(5) . .
C21' C20' N2' 119.4(5) . .
C20' C21' C16' 120.0 . .
C20' C21' H21B 120.0 . .
C16' C21' H21B 120.0 . .
C22' O11' Sm1' 146(3) . .
O11' C22' N3' 123(2) . .
O11' C22' H22B 118.3 . .
N3' C22' H22B 118.3 . .
N3' C24' H24D 109.5 . .
N3' C24' H24E 109.5 . .
H24D C24' H24E 109.5 . .
N3' C24' H24F 109.5 . .
H24D C24' H24F 109.5 . .
H24E C24' H24F 109.5 . .
N3' C23' H23D 109.5 . .
N3' C23' H23E 109.5 . .
H23D C23' H23E 109.5 . .
N3' C23' H23F 109.5 . .
H23D C23' H23F 109.5 . .
H23E C23' H23F 109.5 . .
C22' N3' C23' 121.9(17) . .
C22' N3' C24' 120.5(17) . .
C23' N3' C24' 117.6(14) . .
C22 O11 Sm1 123.9(11) . .
O11 C22 N3 121.9(15) . .
O11 C22 H22A 119.0 . .
N3 C22 H22A 119.0 . .
N3 C23 H23A 109.5 . .
N3 C23 H23B 109.5 . .
H23A C23 H23B 109.5 . .
N3 C23 H23C 109.5 . .
H23A C23 H23C 109.5 . .
H23B C23 H23C 109.5 . .
N3 C24 H24A 109.5 . .
N3 C24 H24B 109.5 . .
H24A C24 H24B 109.5 . .
N3 C24 H24C 109.5 . .
H24A C24 H24C 109.5 . .
H24B C24 H24C 109.5 . .
C22 N3 C23 122.2(13) . .
C22 N3 C24 119.9(14) . .
C23 N3 C24 117.9(12) . .
C25 N4 C26 122.1(9) . .
C25 N4 C27 122.5(9) . .
C26 N4 C27 115.4(8) . .
N4 C27 H27A 109.5 . .
N4 C27 H27B 109.5 . .
H27A C27 H27B 109.5 . .
N4 C27 H27C 109.5 . .
H27A C27 H27C 109.5 . .
H27B C27 H27C 109.5 . .
N4 C26 H26A 109.5 . .
N4 C26 H26B 109.5 . .
H26A C26 H26B 109.5 . .
N4 C26 H26C 109.5 . .
H26A C26 H26C 109.5 . .
H26B C26 H26C 109.5 . .
O12 C25 N4 120.0(10) . .
O12 C25 H25A 120.0 . .
N4 C25 H25A 120.0 . .

loop_
_geom_bond_atom_site_label_1
_geom_bond_atom_site_label_2
_geom_bond_distance
_geom_bond_site_symmetry_2
Sm1 O2 2.07(2) 1_556
Sm1 O7 2.35(2) .
Sm1 O8 2.37(3) 2_767
Sm1 O4 2.465(17) 2_667
Sm1 O3 2.474(19) .
Sm1 O1W 2.481(12) .
Sm1 O11 2.648(18) .
Sm1 O1 2.69(2) 2_766
O1 C1 1.36(5) .
O1 Sm1 2.69(2) 2_766
O2 C1 1.24(4) .
O2 Sm1 2.07(2) 1_554
C1 C2 1.56(3) .
C2 C3 1.3900 .
C2 C7 1.3900 .
C3 C4 1.3900 .
C3 H3A 0.9300 .
C4 C5 1.3900 .
C4 H4A 0.9300 .
C5 C6 1.3900 .
C5 C8 1.551(15) .
C6 C7 1.3900 .
C6 H6A 0.9300 .
C7 H7A 0.9300 .
O3 C14 1.243(14) .
O4 C14 1.259(15) .
O4 Sm1 2.465(17) 2_667
C14 C11 1.54(2) .
C8 C9 1.3900 .
C8 C13 1.3900 .
C9 C10 1.3900 .
C9 H9A 0.9300 .
C10 C11 1.3900 .
C10 H10A 0.9300 .
C11 C12 1.3900 .
C12 C13 1.3900 .
C12 H12A 0.9300 .
C13 N1 1.47(2) .
O5 N1 1.34(3) .
O6 N1 1.15(3) .
Sm1' O1' 2.19(2) 2_766
Sm1' O3' 2.289(19) .
Sm1' O7' 2.358(11) .
Sm1' O11' 2.41(4) .
Sm1' O8' 2.463(15) 2_767
Sm1' O4' 2.479(17) 2_667
Sm1' O1W' 2.554(12) .
Sm1' O2' 2.657(19) 1_556
O1' C1' 1.22(5) .
O1' Sm1' 2.19(2) 2_766
O2' C1' 1.24(4) .
O2' Sm1' 2.657(19) 1_554
C1' C2' 1.50(4) .
C2' C3' 1.3900 .
C2' C7' 1.3900 .
C3' C4' 1.3900 .
C3' H3'A 0.9300 .
C4' C5' 1.3900 .
C4' H4'A 0.9300 .
C5' C6' 1.3900 .
C5' C8' 1.498(16) .
C6' C7' 1.3900 .
C6' H6'A 0.9300 .
C7' H7'A 0.9300 .
N1' O6' 1.26(4) .
N1' O5' 1.27(4) .
N1' C13' 1.42(4) .
O3' C14' 1.249(16) .
O4' C14' 1.268(16) .
O4' Sm1' 2.479(17) 2_667
C14' C11' 1.51(3) .
C8' C9' 1.3900 .
C8' C13' 1.3900 .
C9' C10' 1.3900 .
C9' H9'A 0.9300 .
C10' C11' 1.3900 .
C10' H10B 0.9300 .
C11' C12' 1.3900 .
C12' C13' 1.3900 .
C12' H12B 0.9300 .
N2 O9 1.257(8) .
N2 O10 1.265(8) .
N2 C20 1.464(6) .
O9 C18 1.89(5) 2_758
O7 C15 1.281(10) .
O8 C15 1.240(10) .
O8 Sm1 2.37(3) 2_767
C15 C16 1.55(3) .
C16 C17 1.3900 .
C16 C21 1.3900 .
C17 C18 1.3900 .
C17 H17A 0.9300 .
C18 C19 1.3900 .
C18 O9 1.89(4) 2_758
C18 H18A 0.9627 .
C19 C20 1.3900 .
C19 C19 1.62(3) 2_758
C20 C21 1.3900 .
C21 H21A 0.9300 .
O7' C15' 1.290(9) .
O8' C15' 1.240(9) .
O8' Sm1' 2.463(15) 2_767
O10' N2' 1.268(8) .
O9' N2' 1.264(8) .
O9' C18' 1.74(4) 2_758
N2' C20' 1.460(6) .
C15' C16' 1.507(17) .
C16' C17' 1.3900 .
C16' C21' 1.3900 .
C17' C18' 1.3900 .
C17' H17B 0.9300 .
C18' C19' 1.3900 .
C18' O9' 1.74(3) 2_758
C18' H18B 0.9663 .
C19' C20' 1.3900 .
C19' C19' 1.549(15) 2_758
C20' C21' 1.3900 .
C21' H21B 0.9300 .
O11' C22' 1.230(10) .
C22' N3' 1.323(10) .
C22' H22B 0.9300 .
C24' N3' 1.475(17) .
C24' H24D 0.9600 .
C24' H24E 0.9600 .
C24' H24F 0.9600 .
C23' N3' 1.433(17) .
C23' H23D 0.9600 .
C23' H23E 0.9600 .
C23' H23F 0.9600 .
O11 C22 1.230(10) .
C22 N3 1.328(9) .
C22 H22A 0.9300 .
C23 N3 1.437(15) .
C23 H23A 0.9600 .
C23 H23B 0.9600 .
C23 H23C 0.9600 .
C24 N3 1.471(15) .
C24 H24A 0.9600 .
C24 H24B 0.9600 .
C24 H24C 0.9600 .
N4 C25 1.345(9) .
N4 C26 1.467(9) .
N4 C27 1.470(9) .
O12 C25 1.237(10) .
C27 H27A 0.9600 .
C27 H27B 0.9600 .
C27 H27C 0.9600 .
C26 H26A 0.9600 .
C26 H26B 0.9600 .
C26 H26C 0.9600 .
C25 H25A 0.9300 .

loop_
_geom_torsion_atom_site_label_1
_geom_torsion_atom_site_label_2
_geom_torsion_atom_site_label_3
_geom_torsion_atom_site_label_4
_geom_torsion
_geom_torsion_site_symmetry_1
_geom_torsion_site_symmetry_4
Sm1 O2 C1 O1 -164(35) 1_554 .
Sm1 O2 C1 C2 10(40) 1_554 .
Sm1 O1 C1 O2 -31(4) 2_766 .
Sm1 O1 C1 C2 154.0(16) 2_766 .
O2 C1 C2 C3 -171(2) . .
O1 C1 C2 C3 5(3) . .
O2 C1 C2 C7 18(3) . .
O1 C1 C2 C7 -166.3(16) . .
C7 C2 C3 C4 0.0 . .
C1 C2 C3 C4 -171.1(17) . .
C2 C3 C4 C5 0.0 . .
C3 C4 C5 C6 0.0 . .
C3 C4 C5 C8 179.1(3) . .
C4 C5 C6 C7 0.0 . .
C8 C5 C6 C7 -179.3(2) . .
C5 C6 C7 C2 0.0 . .
C3 C2 C7 C6 0.0 . .
C1 C2 C7 C6 171.1(17) . .
O2 Sm1 O3 C14 3(4) 1_556 .
O7 Sm1 O3 C14 172(2) . .
O8 Sm1 O3 C14 -44(2) 2_767 .
O4 Sm1 O3 C14 107(2) 2_667 .
O1W Sm1 O3 C14 29(2) . .
O11 Sm1 O3 C14 162(3) . .
O1 Sm1 O3 C14 -127(3) 2_766 .
Sm1 O3 C14 O4 -81(2) . .
Sm1 O3 C14 C11 97(2) . .
Sm1 O4 C14 O3 -29.5(8) 2_667 .
Sm1 O4 C14 C11 152.5(9) 2_667 .
C4 C5 C8 C9 -55.1(7) . .
C6 C5 C8 C9 124.1(7) . .
C4 C5 C8 C13 126.3(7) . .
C6 C5 C8 C13 -54.5(7) . .
C13 C8 C9 C10 0.0 . .
C5 C8 C9 C10 -178.7(2) . .
C8 C9 C10 C11 0.0 . .
C9 C10 C11 C12 0.0 . .
C9 C10 C11 C14 175.8(5) . .
O3 C14 C11 C12 163.7(8) . .
O4 C14 C11 C12 -18.0(9) . .
O3 C14 C11 C10 -12.0(9) . .
O4 C14 C11 C10 166.2(8) . .
C10 C11 C12 C13 0.0 . .
C14 C11 C12 C13 -175.7(6) . .
C11 C12 C13 C8 0.0 . .
C11 C12 C13 N1 -175.5(13) . .
C9 C8 C13 C12 0.0 . .
C5 C8 C13 C12 178.5(3) . .
C9 C8 C13 N1 175.5(13) . .
C5 C8 C13 N1 -6.0(13) . .
C12 C13 N1 O6 -52.7(12) . .
C8 C13 N1 O6 131.8(13) . .
C12 C13 N1 O5 128.7(12) . .
C8 C13 N1 O5 -46.8(14) . .
Sm1' O1' C1' O2' -11(5) 2_766 .
Sm1' O1' C1' C2' 159.7(18) 2_766 .
Sm1' O2' C1' O1' 68(6) 1_554 .
Sm1' O2' C1' C2' -104(5) 1_554 .
O1' C1' C2' C3' 6(4) . .
O2' C1' C2' C3' 177.2(19) . .
O1' C1' C2' C7' -164(3) . .
O2' C1' C2' C7' 6(3) . .
C7' C2' C3' C4' 0.0 . .
C1' C2' C3' C4' -171.0(16) . .
C2' C3' C4' C5' 0.0 . .
C3' C4' C5' C6' 0.0 . .
C3' C4' C5' C8' 179.3(3) . .
C4' C5' C6' C7' 0.0 . .
C8' C5' C6' C7' -179.4(2) . .
C5' C6' C7' C2' 0.0 . .
C3' C2' C7' C6' 0.0 . .
C1' C2' C7' C6' 170.8(17) . .
O1' Sm1' O3' C14' -28(10) 2_766 .
O7' Sm1' O3' C14' -98(10) . .
O11' Sm1' O3' C14' -108(10) . .
O8' Sm1' O3' C14' 40(10) 2_767 .
O4' Sm1' O3' C14' 174(10) 2_667 .
O1W' Sm1' O3' C14' 113(10) . .
O2' Sm1' O3' C14' 96(10) 1_556 .
Sm1' O3' C14' O4' 177(10) . .
Sm1' O3' C14' C11' -4(10) . .
Sm1' O4' C14' O3' 11.1(8) 2_667 .
Sm1' O4' C14' C11' -167.9(9) 2_667 .
C4' C5' C8' C9' -58.1(7) . .
C6' C5' C8' C9' 121.2(7) . .
C4' C5' C8' C13' 123.0(8) . .
C6' C5' C8' C13' -57.7(8) . .
C13' C8' C9' C10' 0.0 . .
C5' C8' C9' C10' -179.1(2) . .
C8' C9' C10' C11' 0.0 . .
C9' C10' C11' C12' 0.0 . .
C9' C10' C11' C14' 172.8(10) . .
O3' C14' C11' C12' -146.1(9) . .
O4' C14' C11' C12' 33.0(10) . .
O3' C14' C11' C10' 40.7(9) . .
O4' C14' C11' C10' -140.2(9) . .
C10' C11' C12' C13' 0.0 . .
C14' C11' C12' C13' -173.6(8) . .
C11' C12' C13' C8' 0.0 . .
C11' C12' C13' N1' -178.5(16) . .
C9' C8' C13' C12' 0.0 . .
C5' C8' C13' C12' 178.8(3) . .
C9' C8' C13' N1' 178.6(16) . .
C5' C8' C13' N1' -2.6(16) . .
O6' N1' C13' C12' -46.9(14) . .
O5' N1' C13' C12' 133.4(13) . .
O6' N1' C13' C8' 134.5(14) . .
O5' N1' C13' C8' -45.2(15) . .
O10 N2 O9 C18 -109.1(18) . 2_758
C20 N2 O9 C18 71.7(18) . 2_758
O2 Sm1 O7 C15 -78(4) 1_556 .
O8 Sm1 O7 C15 -27(5) 2_767 .
O4 Sm1 O7 C15 176(4) 2_667 .
O3 Sm1 O7 C15 106(4) . .
O1W Sm1 O7 C15 -124(4) . .
O11 Sm1 O7 C15 115(4) . .
O1 Sm1 O7 C15 49(4) 2_766 .
Sm1 O8 C15 O7 -23(5) 2_767 .
Sm1 O8 C15 C16 -173.5(19) 2_767 .
Sm1 O7 C15 O8 38(6) . .
Sm1 O7 C15 C16 -170(3) . .
O8 C15 C16 C17 -159(2) . .
O7 C15 C16 C17 46(2) . .
O8 C15 C16 C21 19(2) . .
O7 C15 C16 C21 -135(2) . .
C21 C16 C17 C18 0.0 . .
C15 C16 C17 C18 178.4(12) . .
C16 C17 C18 C19 0.0 . .
C16 C17 C18 O9 -168(2) . 2_758
C17 C18 C19 C20 0.0 . .
O9 C18 C19 C20 172.4(16) 2_758 .
C17 C18 C19 C19 157(3) . 2_758
O9 C18 C19 C19 -31(2) 2_758 2_758
C18 C19 C20 C21 0.0 . .
C19 C19 C20 C21 -163(3) 2_758 .
C18 C19 C20 N2 -170.0(10) . .
C19 C19 C20 N2 27(2) 2_758 .
O9 N2 C20 C19 -68.3(16) . .
O10 N2 C20 C19 112.4(16) . .
O9 N2 C20 C21 121.4(14) . .
O10 N2 C20 C21 -57.9(15) . .
C19 C20 C21 C16 0.0 . .
N2 C20 C21 C16 170.6(9) . .
C17 C16 C21 C20 0.0 . .
C15 C16 C21 C20 -178.5(11) . .
O1' Sm1' O7' C15' 106.5(16) 2_766 .
O3' Sm1' O7' C15' 178(2) . .
O11' Sm1' O7' C15' -172(2) . .
O8' Sm1' O7' C15' 47.5(18) 2_767 .
O4' Sm1' O7' C15' -91.2(16) 2_667 .
O1W' Sm1' O7' C15' -44.6(19) . .
O2' Sm1' O7' C15' -13.6(16) 1_556 .
C18' O9' N2' O10' -144(3) 2_758 .
C18' O9' N2' C20' 44(3) 2_758 .
Sm1' O8' C15' O7' 14(3) 2_767 .
Sm1' O8' C15' C16' -176.7(13) 2_767 .
Sm1' O7' C15' O8' -47(3) . .
Sm1' O7' C15' C16' 143.3(10) . .
O8' C15' C16' C17' 153.1(13) . .
O7' C15' C16' C17' -36.6(16) . .
O8' C15' C16' C21' -28.0(16) . .
O7' C15' C16' C21' 142.3(13) . .
C21' C16' C17' C18' 0.0 . .
C15' C16' C17' C18' 179.0(9) . .
C16' C17' C18' C19' 0.0 . .
C16' C17' C18' O9' -154.5(17) . 2_758
C17' C18' C19' C20' 0.0 . .
O9' C18' C19' C20' 157.9(14) 2_758 .
C17' C18' C19' C19' -170(2) . 2_758
O9' C18' C19' C19' -12.4(15) 2_758 2_758
C18' C19' C20' C21' 0.0 . .
C19' C19' C20' C21' 170(2) 2_758 .
C18' C19' C20' N2' 179.8(3) . .
C19' C19' C20' N2' -10(2) 2_758 .
O9' N2' C20' C19' -19(2) . .
O10' N2' C20' C19' 168(2) . .
O9' N2' C20' C21' 160.5(19) . .
O10' N2' C20' C21' -12(2) . .
C19' C20' C21' C16' 0.0 . .
N2' C20' C21' C16' -179.8(3) . .
C17' C16' C21' C20' 0.0 . .
C15' C16' C21' C20' -178.9(9) . .
O1' Sm1' O11' C22' 144(5) 2_766 .
O3' Sm1' O11' C22' -126(4) . .
O7' Sm1' O11' C22' 59(4) . .
O8' Sm1' O11' C22' 178(3) 2_767 .
O4' Sm1' O11' C22' -27(4) 2_667 .
O1W' Sm1' O11' C22' -81(5) . .
O2' Sm1' O11' C22' 20(6) 1_556 .
Sm1' O11' C22' N3' -113(5) . .
O11' C22' N3' C23' 0.0(4) . .
O11' C22' N3' C24' 180.0(3) . .
O2 Sm1 O11 C22 -39.5(19) 1_556 .
O7 Sm1 O11 C22 -23.3(15) . .
O8 Sm1 O11 C22 107.7(16) 2_767 .
O4 Sm1 O11 C22 -103.7(16) 2_667 .
O3 Sm1 O11 C22 150.3(17) . .
O1W Sm1 O11 C22 -150.5(13) . .
O1 Sm1 O11 C22 67.1(15) 2_766 .
Sm1 O11 C22 N3 123.5(14) . .
O11 C22 N3 C23 0.2(3) . .
O11 C22 N3 C24 179.9(3) . .
C26 N4 C25 O12 0.0(3) . .
C27 N4 C25 O12 180.0(3) . .
